data_1555319
loop_
_publ_author_name
'Ishidoshiro, Makoto'
'Matsumura, Yoshimasa'
'Imoto, Hiroaki'
'Irie, Yasuyuki'
'Kato, Takuji'
'Watase, Seiji'
'Matsukawa, Kimihiro'
'Inagi, Shinsuke'
'Tomita, Ikuyoshi'
'Naka, Kensuke'

_publ_section_title
;
 Practical Synthesis and Properties of 2,5-Diarylarsoles.
;
_journal_issue 19
_journal_name_full 'Organic letters'
_journal_page_first 4854
_journal_page_last 4857
_journal_paper_doi 10.1021/acs.orglett.5b02416
_journal_volume 17
_journal_year 2015
_chemical_absolute_configuration 'CHOOSE rm ad rmad syn or unk'
_chemical_formula_moiety 'C22 H17 As'
_chemical_formula_sum 'C22 H17 As'
_chemical_formula_weight 356.30
_space_group_crystal_system monoclinic
_space_group_IT_number 4
_space_group_name_Hall 'P 2yb'
_space_group_name_H-M_alt 'P 1 21 1'
_atom_sites_solution_hydrogens geom
_atom_sites_solution_primary direct
_atom_sites_solution_secondary difmap
_cell_angle_alpha 90.0000
_cell_angle_beta 115.2163(10)
_cell_angle_gamma 90.0000
_cell_formula_units_Z 2
_cell_length_a 12.2262(4)
_cell_length_b 6.03311(18)
_cell_length_c 12.5465(5)
_cell_measurement_reflns_used 7173
_cell_measurement_temperature 296
_cell_measurement_theta_max 27.45
_cell_measurement_theta_min 3.07
_cell_volume 837.26(5)
_computing_cell_refinement 'RAPID AUTO'
_computing_data_collection 'RAPID AUTO (Rigaku, ????)'
_computing_data_reduction 'RAPID AUTO'
_computing_molecular_graphics 'CrystalStructure 4.1'
_computing_publication_material 'CrystalStructure 4.1 (Rigaku, 2014)'
_computing_structure_refinement 'CRYSTALS (Carruthers, et al., 1999)'
_computing_structure_solution 'SIR92 (Altomare, et al., 1994)'
_diffrn_ambient_temperature 296
_diffrn_detector_area_resol_mean 10.000
_diffrn_measured_fraction_theta_full 0.998
_diffrn_measured_fraction_theta_max 0.998
_diffrn_measurement_device_type 'Rigaku R-AXIS RAPID'
_diffrn_measurement_method \w
_diffrn_radiation_type 'Mo K\a'
_diffrn_radiation_wavelength 0.71075
_diffrn_reflns_av_R_equivalents 0.0263
_diffrn_reflns_limit_h_max 15
_diffrn_reflns_limit_h_min -15
_diffrn_reflns_limit_k_max 7
_diffrn_reflns_limit_k_min -7
_diffrn_reflns_limit_l_max 16
_diffrn_reflns_limit_l_min -16
_diffrn_reflns_number 8291
_diffrn_reflns_theta_full 27.45
_diffrn_reflns_theta_max 27.45
_diffrn_reflns_theta_min 3.071
_diffrn_standards_number 0
_exptl_absorpt_coefficient_mu 2.027
_exptl_absorpt_correction_T_max 0.817
_exptl_absorpt_correction_T_min 0.588
_exptl_absorpt_correction_type multi-scan
_exptl_absorpt_process_details 'ABSCOR (Rigaku, 1995)'
_exptl_crystal_colour colorless
_exptl_crystal_density_diffrn 1.413
_exptl_crystal_density_method 'not measured'
_exptl_crystal_description block
_exptl_crystal_F_000 364.00
_exptl_crystal_size_max 0.200
_exptl_crystal_size_mid 0.200
_exptl_crystal_size_min 0.100
_refine_diff_density_max 0.855
_refine_diff_density_min -0.292
_refine_ls_abs_structure_details 'Flack, H. D. (1983), Acta Cryst. A39, 876-881.  1666 Friedel Pairs'
_refine_ls_abs_structure_Flack 0.983(8)
_refine_ls_extinction_method none
_refine_ls_goodness_of_fit_ref 1.205
_refine_ls_hydrogen_treatment constr
_refine_ls_number_parameters 226
_refine_ls_number_reflns 3060
_refine_ls_R_factor_gt 0.0246
_refine_ls_shift/su_max 0.000
_refine_ls_structure_factor_coef Fsqd
_refine_ls_weighting_details 'w = 1/[1.0000\s(Fo^2^)]/(4Fo^2^)'
_refine_ls_weighting_scheme calc
_refine_ls_wR_factor_ref 0.0409
_reflns_number_gt 3060
_reflns_number_total 3761
_reflns_threshold_expression F^2^>2.0\s(F^2^)
_cod_data_source_file ol5b02416_si_002.cif
_cod_data_source_block 5a
_cod_original_cell_volume 837.27(5)
_cod_database_code 1555319

loop_
_symmetry_equiv_pos_site_id
_space_group_symop_operation_xyz
1 +X,+Y,+Z
2 -X,1/2+Y,-Z

loop_
_atom_site_label
_atom_site_type_symbol
_atom_site_fract_x
_atom_site_fract_y
_atom_site_fract_z
_atom_site_U_iso_or_equiv
_atom_site_adp_type
_atom_site_occupancy
_atom_site_site_symmetry_multiplicity
_atom_site_calc_flag
_atom_site_refinement_flags
As1 As 0.62523(2) 0.43305(11) 0.91181(2) 0.03803(6) Uani 1 2 d .
C1 C 0.52292(18) 0.6532(4) 0.8012(2) 0.0362(7) Uani 1 2 d .
C2 C 0.52252(19) 0.8380(4) 0.8598(2) 0.0414(7) Uani 1 2 d .
C3 C 0.60116(19) 0.8445(4) 0.9847(2) 0.0410(7) Uani 1 2 d .
C4 C 0.66948(19) 0.6636(4) 1.0322(2) 0.0371(7) Uani 1 2 d .
C5 C 0.45012(19) 0.6105(4) 0.6757(2) 0.0401(7) Uani 1 2 d .
C6 C 0.46217(18) 0.4178(8) 0.6216(2) 0.0514(7) Uani 1 2 d .
C7 C 0.3947(2) 0.3783(4) 0.5024(3) 0.0623(11) Uani 1 2 d .
C8 C 0.3122(3) 0.5311(5) 0.4348(3) 0.0698(11) Uani 1 2 d .
C9 C 0.2969(3) 0.7241(5) 0.4857(3) 0.0713(10) Uani 1 2 d .
C10 C 0.3648(2) 0.7630(5) 0.6039(3) 0.0583(9) Uani 1 2 d .
C11 C 0.74897(18) 0.6288(4) 1.1564(2) 0.0378(7) Uani 1 2 d .
C12 C 0.81932(18) 0.4382(9) 1.1957(2) 0.0522(7) Uani 1 2 d .
C13 C 0.8933(2) 0.4020(8) 1.3138(3) 0.0630(10) Uani 1 2 d .
C14 C 0.8992(2) 0.5595(5) 1.3962(3) 0.0672(10) Uani 1 2 d .
C15 C 0.8307(2) 0.7488(5) 1.3603(3) 0.0612(9) Uani 1 2 d .
C16 C 0.7572(2) 0.7822(4) 1.2426(2) 0.0490(8) Uani 1 2 d .
C17 C 0.76600(14) 0.4304(7) 0.87566(17) 0.0387(5) Uani 1 2 d .
C18 C 0.7951(2) 0.6072(5) 0.8225(3) 0.0521(9) Uani 1 2 d .
C19 C 0.8946(3) 0.5951(6) 0.7961(3) 0.0667(11) Uani 1 2 d .
C20 C 0.9656(2) 0.4081(9) 0.8256(3) 0.0681(10) Uani 1 2 d .
C21 C 0.9379(3) 0.2361(5) 0.8792(3) 0.0667(11) Uani 1 2 d .
C22 C 0.8385(2) 0.2448(5) 0.9039(3) 0.0530(9) Uani 1 2 d .
H1 H 0.47336 0.95745 0.8216 0.0503 Uiso 1 2 calc R
H2 H 0.60531 0.96721 1.03109 0.0524 Uiso 1 2 calc R
H3 H 0.51705 0.31082 0.66685 0.0616 Uiso 1 2 calc R
H4 H 0.40483 0.24766 0.46825 0.0756 Uiso 1 2 calc R
H5 H 0.26654 0.50388 0.35498 0.0805 Uiso 1 2 calc R
H6 H 0.24178 0.82934 0.43893 0.0784 Uiso 1 2 calc R
H7 H 0.35178 0.8918 0.63764 0.0674 Uiso 1 2 calc R
H8 H 0.81393 0.33023 1.14075 0.0630 Uiso 1 2 calc R
H9 H 0.94061 0.275 1.33858 0.0728 Uiso 1 2 calc R
H10 H 0.9496 0.53841 1.47563 0.0774 Uiso 1 2 calc R
H11 H 0.83444 0.85401 1.4159 0.0724 Uiso 1 2 calc R
H12 H 0.71019 0.90976 1.21929 0.0588 Uiso 1 2 calc R
H13 H 0.74831 0.7352 0.80574 0.0640 Uiso 1 2 calc R
H14 H 0.91233 0.71334 0.75859 0.0858 Uiso 1 2 calc R
H15 H 1.03233 0.40021 0.80838 0.0842 Uiso 1 2 calc R
H16 H 0.98702 0.11101 0.8989 0.0810 Uiso 1 2 calc R
H17 H 0.81938 0.12505 0.93954 0.0635 Uiso 1 2 calc R

loop_
_atom_site_aniso_label
_atom_site_aniso_U_11
_atom_site_aniso_U_22
_atom_site_aniso_U_33
_atom_site_aniso_U_12
_atom_site_aniso_U_13
_atom_site_aniso_U_23
As1 0.04090(11) 0.03160(10) 0.04517(14) 0.0015(2) 0.02177(9) 0.0006(2)
C1 0.0320(11) 0.0361(12) 0.0458(17) 0.0024(10) 0.0218(11) 0.0021(12)
C2 0.0416(13) 0.0369(12) 0.0484(17) 0.0056(10) 0.0217(12) 0.0039(11)
C3 0.0488(13) 0.0333(11) 0.0496(18) -0.0006(10) 0.0292(13) -0.0032(11)
C4 0.0403(12) 0.0365(12) 0.0415(17) -0.0030(11) 0.0241(12) -0.0007(11)
C5 0.0387(13) 0.0409(13) 0.0462(18) -0.0003(11) 0.0234(12) 0.0026(12)
C6 0.0494(12) 0.0544(17) 0.0506(16) 0.003(2) 0.0215(11) -0.005(2)
C7 0.0732(18) 0.062(3) 0.055(2) -0.0027(15) 0.0297(16) -0.0113(14)
C8 0.0682(19) 0.088(2) 0.046(2) -0.0044(17) 0.0165(16) -0.0049(17)
C9 0.0692(19) 0.073(2) 0.055(2) 0.0102(17) 0.0094(17) 0.0058(18)
C10 0.0619(17) 0.0560(16) 0.051(2) 0.0113(14) 0.0180(15) -0.0013(15)
C11 0.0355(12) 0.0399(12) 0.0438(17) -0.0043(11) 0.0226(12) -0.0029(12)
C12 0.0597(12) 0.0532(12) 0.0456(15) -0.004(3) 0.0242(11) -0.001(3)
C13 0.0642(15) 0.063(3) 0.0554(19) 0.0148(19) 0.0192(14) 0.0033(18)
C14 0.0554(17) 0.096(2) 0.043(2) 0.0049(16) 0.0135(15) -0.0035(18)
C15 0.0537(17) 0.0724(19) 0.056(2) -0.0046(15) 0.0214(15) -0.0195(16)
C16 0.0445(14) 0.0530(15) 0.0502(19) -0.0007(12) 0.0208(14) -0.0063(13)
C17 0.0361(9) 0.0399(9) 0.0393(12) -0.003(2) 0.0153(9) -0.003(2)
C18 0.0444(15) 0.0523(15) 0.064(2) 0.0059(14) 0.0272(15) 0.0040(16)
C19 0.0593(19) 0.075(2) 0.081(3) -0.0015(17) 0.0442(18) 0.008(2)
C20 0.0418(12) 0.094(3) 0.075(2) 0.009(2) 0.0308(12) -0.016(3)
C21 0.0514(18) 0.067(2) 0.083(3) 0.0242(16) 0.0307(19) -0.002(2)
C22 0.0513(17) 0.0501(15) 0.058(2) 0.0161(13) 0.0240(15) 0.0055(16)

loop_
_atom_type_symbol
_atom_type_description
_atom_type_scat_dispersion_real
_atom_type_scat_dispersion_imag
_atom_type_scat_source
C C 0.0033 0.0016
;
International Tables for Crystallography
(Vol. C, Tables 4.2.6.8 and 6.1.1.4)
;
H H 0.0000 0.0000
;
International Tables for Crystallography
(Vol. C, Table 6.1.1.4)
;
As As 0.0499 2.0058
;
International Tables for Crystallography
(Vol. C, Tables 4.2.6.8 and 6.1.1.4)
;

loop_
_geom_angle_atom_site_label_1
_geom_angle_atom_site_label_2
_geom_angle_atom_site_label_3
_geom_angle
_geom_angle_publ_flag
C1 As1 C4 86.98(10) yes
C1 As1 C17 101.67(13) yes
C4 As1 C17 101.76(13) yes
As1 C1 C2 109.25(17) yes
As1 C1 C5 123.99(16) yes
C2 C1 C5 126.53(19) yes
C1 C2 C3 117.46(19) yes
C2 C3 C4 117.2(2) yes
As1 C4 C3 108.60(16) yes
As1 C4 C11 124.26(16) yes
C3 C4 C11 126.5(2) yes
C1 C5 C6 122.1(2) yes
C1 C5 C10 121.5(2) yes
C6 C5 C10 116.4(2) yes
C5 C6 C7 122.3(3) yes
C6 C7 C8 119.8(3) yes
C7 C8 C9 119.6(3) yes
C8 C9 C10 120.3(3) yes
C5 C10 C9 121.6(3) yes
C4 C11 C12 121.8(2) yes
C4 C11 C16 121.9(2) yes
C12 C11 C16 116.3(2) yes
C11 C12 C13 122.1(4) yes
C12 C13 C14 119.6(4) yes
C13 C14 C15 119.7(3) yes
C14 C15 C16 120.1(3) yes
C11 C16 C15 122.2(2) yes
As1 C17 C18 122.5(2) yes
As1 C17 C22 118.7(3) yes
C18 C17 C22 118.8(2) yes
C17 C18 C19 120.3(3) yes
C18 C19 C20 119.7(3) yes
C19 C20 C21 119.9(3) yes
C20 C21 C22 120.9(3) yes
C17 C22 C21 120.4(3) yes
C1 C2 H1 121.068 no
C3 C2 H1 121.474 no
C2 C3 H2 122.210 no
C4 C3 H2 120.585 no
C5 C6 H3 118.870 no
C7 C6 H3 118.823 no
C6 C7 H4 120.534 no
C8 C7 H4 119.657 no
C7 C8 H5 119.742 no
C9 C8 H5 120.686 no
C8 C9 H6 119.301 no
C10 C9 H6 120.348 no
C5 C10 H7 118.891 no
C9 C10 H7 119.450 no
C11 C12 H8 118.490 no
C13 C12 H8 119.363 no
C12 C13 H9 121.129 no
C14 C13 H9 119.274 no
C13 C14 H10 120.429 no
C15 C14 H10 119.892 no
C14 C15 H11 119.529 no
C16 C15 H11 120.359 no
C11 C16 H12 118.322 no
C15 C16 H12 119.464 no
C17 C18 H13 119.331 no
C19 C18 H13 120.363 no
C18 C19 H14 119.729 no
C20 C19 H14 120.613 no
C19 C20 H15 119.676 no
C21 C20 H15 120.386 no
C20 C21 H16 118.896 no
C22 C21 H16 120.201 no
C17 C22 H17 119.308 no
C21 C22 H17 120.324 no

loop_
_geom_bond_atom_site_label_1
_geom_bond_atom_site_label_2
_geom_bond_distance
_geom_bond_publ_flag
As1 C1 1.943(2) yes
As1 C4 1.953(2) yes
As1 C17 1.958(2) yes
C1 C2 1.336(3) yes
C1 C5 1.465(3) yes
C2 C3 1.448(3) yes
C3 C4 1.349(3) yes
C4 C11 1.458(3) yes
C5 C6 1.385(5) yes
C5 C10 1.395(3) yes
C6 C7 1.386(4) yes
C7 C8 1.363(4) yes
C8 C9 1.378(5) yes
C9 C10 1.377(4) yes
C11 C12 1.394(5) yes
C11 C16 1.394(4) yes
C12 C13 1.385(3) yes
C13 C14 1.384(5) yes
C14 C15 1.374(4) yes
C15 C16 1.377(4) yes
C17 C18 1.383(5) yes
C17 C22 1.377(4) yes
C18 C19 1.392(5) yes
C19 C20 1.375(6) yes
C20 C21 1.355(6) yes
C21 C22 1.377(5) yes
C2 H1 0.930 no
C3 H2 0.930 no
C6 H3 0.930 no
C7 H4 0.930 no
C8 H5 0.930 no
C9 H6 0.930 no
C10 H7 0.930 no
C12 H8 0.930 no
C13 H9 0.930 no
C14 H10 0.930 no
C15 H11 0.930 no
C16 H12 0.930 no
C18 H13 0.930 no
C19 H14 0.930 no
C20 H15 0.930 no
C21 H16 0.930 no
C22 H17 0.930 no

loop_
_geom_contact_atom_site_label_1
_geom_contact_atom_site_label_2
_geom_contact_distance
_geom_contact_publ_flag
_geom_contact_site_symmetry_2
As1 C6 3.325(2) no .
As1 C12 3.334(2) no .
C1 C18 3.235(4) no .
C2 C10 2.993(3) no .
C3 C16 2.999(3) no .
C4 C18 3.583(5) no .
C5 C8 2.804(4) no .
C6 C9 2.733(5) no .
C7 C10 2.746(4) no .
C11 C14 2.810(4) no .
C12 C15 2.748(5) no .
C13 C16 2.750(5) no .
C17 C20 2.770(4) no .
C18 C21 2.740(4) no .
C19 C22 2.749(5) no .
As1 C3 3.563(3) no 2_647
C3 As1 3.563(3) no 2_657
As1 H1 3.5983 no .
As1 H3 2.8767 no .
As1 H8 2.8830 no .
As1 H13 3.0108 no .
As1 H17 2.9163 no .
C1 H2 3.2319 no .
C1 H3 2.6479 no .
C1 H7 2.6464 no .
C1 H13 2.7765 no .
C2 H7 2.6971 no .
C2 H13 3.1719 no .
C3 H12 2.6934 no .
C3 H13 3.4859 no .
C4 H1 3.2366 no .
C4 H8 2.6400 no .
C4 H12 2.6396 no .
C4 H13 3.3944 no .
C5 H1 2.7151 no .
C5 H4 3.2623 no .
C5 H6 3.2569 no .
C5 H13 3.3840 no .
C6 H5 3.2189 no .
C6 H7 3.2048 no .
C7 H6 3.2044 no .
C8 H3 3.2098 no .
C8 H7 3.2245 no .
C9 H4 3.2088 no .
C10 H1 2.7402 no .
C10 H3 3.2065 no .
C10 H5 3.2319 no .
C11 H2 2.7151 no .
C11 H9 3.2723 no .
C11 H11 3.2620 no .
C12 H10 3.2360 no .
C12 H12 3.2093 no .
C13 H11 3.2220 no .
C14 H8 3.2292 no .
C14 H12 3.2193 no .
C15 H9 3.2190 no .
C16 H2 2.7456 no .
C16 H8 3.2101 no .
C16 H10 3.2224 no .
C17 H3 3.1391 no .
C17 H8 3.1796 no .
C17 H14 3.2421 no .
C17 H16 3.2294 no .
C18 H3 3.5933 no .
C18 H15 3.2315 no .
C18 H17 3.2149 no .
C19 H16 3.1980 no .
C20 H13 3.2328 no .
C20 H17 3.2143 no .
C21 H14 3.2055 no .
C22 H8 3.1536 no .
C22 H13 3.2140 no .
C22 H15 3.2178 no .
H1 H2 2.4293 no .
H1 H7 2.1841 no .
H2 H12 2.1817 no .
H3 H4 2.3073 no .
H4 H5 2.2848 no .
H5 H6 2.3083 no .
H6 H7 2.3042 no .
H8 H9 2.3227 no .
H8 H17 2.8378 no .
H9 H10 2.3094 no .
H10 H11 2.2957 no .
H11 H12 2.3050 no .
H13 H14 2.3237 no .
H14 H15 2.3088 no .
H15 H16 2.2753 no .
H16 H17 2.3148 no .
As1 H1 3.3423 no 1_545
As1 H2 3.2416 no 1_545
As1 H2 3.1970 no 2_647
C1 H2 3.3096 no 2_647
C1 H12 3.1178 no 2_647
C2 H2 3.3382 no 2_647
C3 H2 3.3417 no 2_647
C3 H17 3.4045 no 1_565
C4 H1 3.2697 no 2_647
C4 H2 3.3239 no 2_647
C5 H4 3.1335 no 2_656
C5 H11 3.5231 no 2_647
C5 H12 3.0407 no 2_647
C6 H4 3.0717 no 2_656
C6 H7 3.4879 no 1_545
C6 H11 3.4738 no 2_647
C6 H12 3.4663 no 2_647
C7 H4 3.2155 no 2_656
C7 H7 3.5394 no 1_545
C7 H11 3.3718 no 2_647
C8 H3 3.3324 no 2_656
C8 H4 3.4020 no 2_656
C8 H11 3.2746 no 2_647
C8 H13 3.3075 no 2_646
C8 H14 3.3794 no 2_646
C9 H3 3.5799 no 2_656
C9 H4 3.4655 no 1_565
C9 H4 3.4427 no 2_656
C9 H11 3.2836 no 2_647
C10 H4 3.5208 no 1_565
C10 H4 3.3073 no 2_656
C10 H11 3.4010 no 2_647
C10 H12 3.4691 no 2_647
C11 H1 3.0288 no 2_647
C11 H7 3.5990 no 2_647
C11 H15 3.0032 no 2_757
C11 H16 3.5804 no 2_757
C12 H1 3.4934 no 2_647
C12 H7 3.5431 no 2_647
C12 H12 3.5167 no 1_545
C12 H14 3.3660 no 2_747
C12 H15 3.3380 no 2_757
C12 H16 3.2399 no 2_757
C13 H7 3.3035 no 2_647
C13 H10 3.3402 no 2_748
C13 H14 3.0990 no 2_747
C14 H6 3.4950 no 2_647
C14 H7 3.0840 no 2_647
C14 H9 3.3231 no 2_758
C14 H10 3.4375 no 2_758
C14 H11 3.3400 no 2_748
C15 H7 3.1095 no 2_647
C15 H9 3.5026 no 1_565
C15 H10 3.1293 no 2_758
C15 H15 3.3368 no 2_757
C16 H1 3.2396 no 2_647
C16 H7 3.3589 no 2_647
C16 H15 2.9907 no 2_757
C17 H16 3.3209 no 2_757
C18 H4 3.5218 no 2_656
C18 H5 3.1342 no 2_656
C18 H6 3.5376 no 2_646
C18 H16 3.3734 no 2_757
C18 H17 3.4105 no 1_565
C19 H5 3.2211 no 2_656
C19 H6 3.1398 no 2_646
C19 H8 3.5964 no 2_757
C19 H9 3.3159 no 2_757
C19 H16 3.3743 no 1_565
C19 H16 3.4678 no 2_757
C20 H6 3.2403 no 2_646
C20 H9 3.5316 no 2_757
C20 H16 3.4750 no 2_757
C20 H17 3.2721 no 2_757
C21 H5 3.2541 no 2_646
C21 H14 3.4546 no 1_545
C21 H16 3.3954 no 2_757
C22 H5 3.2799 no 2_646
C22 H13 3.3206 no 1_545
C22 H16 3.3253 no 2_757
H1 As1 3.3423 no 1_565
H1 C4 3.2697 no 2_657
H1 C11 3.0288 no 2_657
H1 C12 3.4934 no 2_657
H1 C16 3.2396 no 2_657
H1 H3 3.0796 no 1_565
H1 H12 3.4300 no 2_657
H2 As1 3.2416 no 1_565
H2 As1 3.1970 no 2_657
H2 C1 3.3096 no 2_657
H2 C2 3.3382 no 2_657
H2 C3 3.3417 no 2_657
H2 C4 3.3239 no 2_657
H2 H8 3.1946 no 1_565
H2 H17 3.4114 no 1_565
H3 C8 3.3324 no 2_646
H3 C9 3.5799 no 2_646
H3 H1 3.0796 no 1_545
H3 H4 3.4800 no 2_656
H3 H5 3.3350 no 2_646
H3 H7 3.1586 no 1_545
H4 C5 3.1335 no 2_646
H4 C6 3.0717 no 2_646
H4 C7 3.2155 no 2_646
H4 C8 3.4020 no 2_646
H4 C9 3.4655 no 1_545
H4 C9 3.4427 no 2_646
H4 C10 3.5208 no 1_545
H4 C10 3.3073 no 2_646
H4 C18 3.5218 no 2_646
H4 H3 3.4800 no 2_646
H4 H6 3.1391 no 1_545
H4 H7 3.2743 no 1_545
H4 H13 3.1376 no 2_646
H5 C18 3.1342 no 2_646
H5 C19 3.2211 no 2_646
H5 C21 3.2541 no 2_656
H5 C22 3.2799 no 2_656
H5 H3 3.3350 no 2_656
H5 H13 2.5327 no 2_646
H5 H14 2.6889 no 2_646
H5 H16 3.4294 no 2_656
H5 H17 3.4619 no 2_656
H6 C14 3.4950 no 2_657
H6 C18 3.5376 no 2_656
H6 C19 3.1398 no 2_656
H6 C20 3.2403 no 2_656
H6 H4 3.1391 no 1_565
H6 H10 3.2175 no 2_657
H6 H14 3.3287 no 2_656
H6 H15 3.4902 no 2_656
H7 C6 3.4879 no 1_565
H7 C7 3.5394 no 1_565
H7 C11 3.5990 no 2_657
H7 C12 3.5431 no 2_657
H7 C13 3.3035 no 2_657
H7 C14 3.0840 no 2_657
H7 C15 3.1095 no 2_657
H7 C16 3.3589 no 2_657
H7 H3 3.1586 no 1_565
H7 H4 3.2743 no 1_565
H7 H10 3.4521 no 2_657
H7 H11 3.4796 no 2_657
H8 C19 3.5964 no 2_747
H8 H2 3.1946 no 1_545
H8 H12 3.1749 no 1_545
H8 H14 3.1132 no 2_747
H8 H15 3.1063 no 2_747
H8 H16 3.1735 no 2_757
H9 C14 3.3231 no 2_748
H9 C15 3.5026 no 1_545
H9 C19 3.3159 no 2_747
H9 C20 3.5316 no 2_747
H9 H10 2.5704 no 2_748
H9 H11 3.1859 no 1_545
H9 H11 3.1720 no 2_748
H9 H12 3.3822 no 1_545
H9 H14 2.5933 no 2_747
H9 H15 3.0235 no 2_747
H10 C13 3.3402 no 2_758
H10 C14 3.4375 no 2_748
H10 C15 3.1293 no 2_748
H10 H6 3.2175 no 2_647
H10 H7 3.4521 no 2_647
H10 H9 2.5704 no 2_758
H10 H10 3.2172 no 2_748
H10 H10 3.2172 no 2_758
H10 H11 2.6457 no 2_748
H11 C5 3.5231 no 2_657
H11 C6 3.4738 no 2_657
H11 C7 3.3718 no 2_657
H11 C8 3.2746 no 2_657
H11 C9 3.2836 no 2_657
H11 C10 3.4010 no 2_657
H11 C14 3.3400 no 2_758
H11 H7 3.4796 no 2_647
H11 H9 3.1859 no 1_565
H11 H9 3.1720 no 2_758
H11 H10 2.6457 no 2_758
H12 C1 3.1178 no 2_657
H12 C5 3.0407 no 2_657
H12 C6 3.4663 no 2_657
H12 C10 3.4691 no 2_657
H12 C12 3.5167 no 1_565
H12 H1 3.4300 no 2_647
H12 H8 3.1749 no 1_565
H12 H9 3.3822 no 1_565
H12 H15 3.3113 no 2_757
H13 C8 3.3075 no 2_656
H13 C22 3.3206 no 1_565
H13 H4 3.1376 no 2_656
H13 H5 2.5327 no 2_656
H13 H16 3.4811 no 1_565
H13 H17 2.8040 no 1_565
H14 C8 3.3794 no 2_656
H14 C12 3.3660 no 2_757
H14 C13 3.0990 no 2_757
H14 C21 3.4546 no 1_565
H14 H5 2.6889 no 2_656
H14 H6 3.3287 no 2_646
H14 H8 3.1132 no 2_757
H14 H9 2.5933 no 2_757
H14 H16 2.8843 no 1_565
H15 C11 3.0032 no 2_747
H15 C12 3.3380 no 2_747
H15 C15 3.3368 no 2_747
H15 C16 2.9907 no 2_747
H15 H6 3.4902 no 2_646
H15 H8 3.1063 no 2_757
H15 H9 3.0235 no 2_757
H15 H12 3.3113 no 2_747
H15 H17 3.2006 no 2_757
H16 C11 3.5804 no 2_747
H16 C12 3.2399 no 2_747
H16 C17 3.3209 no 2_747
H16 C18 3.3734 no 2_747
H16 C19 3.3743 no 1_545
H16 C19 3.4678 no 2_747
H16 C20 3.4750 no 2_747
H16 C21 3.3954 no 2_747
H16 C22 3.3253 no 2_747
H16 H5 3.4294 no 2_646
H16 H8 3.1735 no 2_747
H16 H13 3.4811 no 1_545
H16 H14 2.8843 no 1_545
H17 C3 3.4045 no 1_545
H17 C18 3.4105 no 1_545
H17 C20 3.2721 no 2_747
H17 H2 3.4114 no 1_545
H17 H5 3.4619 no 2_646
H17 H13 2.8040 no 1_545
H17 H15 3.2006 no 2_747

loop_
_geom_torsion_atom_site_label_1
_geom_torsion_atom_site_label_2
_geom_torsion_atom_site_label_3
_geom_torsion_atom_site_label_4
_geom_torsion
_geom_torsion_publ_flag
C1 As1 C4 C3 6.20(17) no
C1 As1 C4 C11 177.2(2) no
C4 As1 C1 C2 -6.04(16) no
C4 As1 C1 C5 179.1(2) no
C1 As1 C17 C18 22.85(19) no
C1 As1 C17 C22 -156.89(14) no
C17 As1 C1 C2 -107.43(18) no
C17 As1 C1 C5 77.8(2) no
C4 As1 C17 C18 -66.46(16) no
C4 As1 C17 C22 113.79(17) no
C17 As1 C4 C3 107.50(18) no
C17 As1 C4 C11 -81.5(2) no
As1 C1 C2 C3 4.7(3) no
As1 C1 C5 C6 -9.9(4) no
As1 C1 C5 C10 170.25(17) no
C2 C1 C5 C6 176.2(2) no
C2 C1 C5 C10 -3.7(4) no
C5 C1 C2 C3 179.4(2) no
C1 C2 C3 C4 0.4(4) no
C2 C3 C4 As1 -5.3(3) no
C2 C3 C4 C11 -176.0(2) no
As1 C4 C11 C12 13.0(3) no
As1 C4 C11 C16 -165.74(16) no
C3 C4 C11 C12 -177.6(2) no
C3 C4 C11 C16 3.7(4) no
C1 C5 C6 C7 -179.0(2) no
C1 C5 C10 C9 179.4(2) no
C6 C5 C10 C9 -0.4(4) no
C10 C5 C6 C7 0.8(4) no
C5 C6 C7 C8 -0.8(5) no
C6 C7 C8 C9 0.3(5) no
C7 C8 C9 C10 0.1(5) no
C8 C9 C10 C5 -0.1(5) no
C4 C11 C12 C13 -178.8(2) no
C4 C11 C16 C15 179.0(2) no
C12 C11 C16 C15 0.2(4) no
C16 C11 C12 C13 0.1(4) no
C11 C12 C13 C14 -0.5(5) no
C12 C13 C14 C15 0.7(5) no
C13 C14 C15 C16 -0.4(5) no
C14 C15 C16 C11 -0.0(5) no
As1 C17 C18 C19 -178.48(15) no
As1 C17 C22 C21 179.63(15) no
C18 C17 C22 C21 -0.1(4) no
C22 C17 C18 C19 1.3(4) no
C17 C18 C19 C20 -1.5(4) no
C18 C19 C20 C21 0.5(5) no
C19 C20 C21 C22 0.6(5) no
C20 C21 C22 C17 -0.8(4) no
